data_7056165
loop_
_publ_author_name
'Cabrero-Antonino, Maria'
'Ballesteros-Garrido, Rafael'
'Chiassai, Leonardo'
'Escriv\'a, Emilio'
'Ramirez de Arellano, Carmen'
'Ballesteros, Rafael'
'Abarca, Bel\'en'

_publ_section_title
;
 Synthesis of New Terpyridine-like ligands based on Triazolopyridines and
 Benzotriazoles
;
_journal_name_full 'New J. Chem.'
_journal_paper_doi 10.1039/C7NJ00962C
_journal_year 2017
_chemical_formula_sum 'C40 H31 F12 N17 P2 Ru'
_chemical_formula_weight 1140.83
_chemical_name_systematic
; 
 ? 
;
_space_group_crystal_system monoclinic
_space_group_IT_number 14
_space_group_name_Hall '-P 2ybc'
_space_group_name_H-M_alt 'P 1 21/c 1'
_symmetry_space_group_name_Hall '-P 2ybc'
_symmetry_space_group_name_H-M 'P 1 21/c 1'
_atom_sites_solution_hydrogens geom
_audit_creation_method SHELXL-2016/6
_audit_update_record
;
2017-03-13 deposited with the CCDC.
2017-05-09 downloaded from the CCDC.
;
_cell_angle_alpha 90
_cell_angle_beta 91.208(2)
_cell_angle_gamma 90
_cell_formula_units_Z 4
_cell_length_a 13.4031(3)
_cell_length_b 25.5461(5)
_cell_length_c 13.0244(3)
_cell_measurement_reflns_used 11486
_cell_measurement_temperature 120(2)
_cell_measurement_theta_max 30.2900
_cell_measurement_theta_min 3.2230
_cell_volume 4458.52(17)
_computing_cell_refinement 'CrysAlisPro (Agilent T. 2013)'
_computing_data_collection 'CrysAlisPro (Agilent T. 2013)'
_computing_data_reduction 'CrysAlisPro (Agilent T. 2013)'
_computing_molecular_graphics 'CrystalMaker 9.2.9f1 (1994-2017)'
_computing_publication_material 'SHELXL-2016/6 (Sheldrick, 2016)'
_computing_structure_refinement 'SHELXL-2016/6 (Sheldrick, 2016)'
_computing_structure_solution 'SHELXS-2014 (Sheldrick, 2014)'
_diffrn_ambient_temperature 120(2)
_diffrn_detector_area_resol_mean 16.0267
_diffrn_measured_fraction_theta_full 0.999
_diffrn_measured_fraction_theta_max 0.928
_diffrn_measurement_device_type 'Agilent Technologies, SuperNova'
_diffrn_measurement_method '\w scans'
_diffrn_radiation_type MoK\a
_diffrn_radiation_wavelength 0.71073
_diffrn_reflns_av_R_equivalents 0.0843
_diffrn_reflns_av_unetI/netI 0.0784
_diffrn_reflns_Laue_measured_fraction_full 0.999
_diffrn_reflns_Laue_measured_fraction_max 0.928
_diffrn_reflns_limit_h_max 19
_diffrn_reflns_limit_h_min -20
_diffrn_reflns_limit_k_max 37
_diffrn_reflns_limit_k_min -37
_diffrn_reflns_limit_l_max 19
_diffrn_reflns_limit_l_min -19
_diffrn_reflns_number 65947
_diffrn_reflns_point_group_measured_fraction_full 0.999
_diffrn_reflns_point_group_measured_fraction_max 0.928
_diffrn_reflns_theta_full 26.500
_diffrn_reflns_theta_max 32.054
_diffrn_reflns_theta_min 2.834
_diffrn_source 'SuperNova (Mo) X-ray Source'
_exptl_absorpt_coefficient_mu 0.528
_exptl_absorpt_correction_T_max 1.00000
_exptl_absorpt_correction_T_min 0.72928
_exptl_absorpt_correction_type multi-scan
_exptl_absorpt_process_details 'CrysAlisPro (Agilent T. 2013)'
_exptl_crystal_colour yellow-brownish
_exptl_crystal_density_diffrn 1.700
_exptl_crystal_description prism
_exptl_crystal_F_000 2288
_exptl_crystal_size_max 0.240
_exptl_crystal_size_mid 0.180
_exptl_crystal_size_min 0.080
_refine_diff_density_max 1.634
_refine_diff_density_min -0.940
_refine_diff_density_rms 0.124
_refine_ls_extinction_method none
_refine_ls_goodness_of_fit_ref 1.074
_refine_ls_hydrogen_treatment constr
_refine_ls_matrix_type full
_refine_ls_number_parameters 652
_refine_ls_number_reflns 14423
_refine_ls_number_restraints 0
_refine_ls_restrained_S_all 1.074
_refine_ls_R_factor_all 0.0955
_refine_ls_R_factor_gt 0.0560
_refine_ls_shift/su_max 0.002
_refine_ls_shift/su_mean 0.000
_refine_ls_structure_factor_coef Fsqd
_refine_ls_weighting_details 'w=1/[\s^2^(Fo^2^)+(0.0528P)^2^+6.2985P] where P=(Fo^2^+2Fc^2^)/3'
_refine_ls_weighting_scheme calc
_refine_ls_wR_factor_gt 0.1296
_refine_ls_wR_factor_ref 0.1541
_reflns_Friedel_coverage 0.000
_reflns_number_gt 9861
_reflns_number_total 14423
_reflns_threshold_expression 'I > 2\s(I)'
_cod_data_source_file c7nj00962c2.cif
_cod_data_source_block ee250
_cod_database_code 7056165
_shelx_shelxl_version_number 2016/6
_shelx_space_group_comment
; 
The symmetry employed for this shelxl refinement is uniquely defined 
by the following loop, which should always be used as a source of 
symmetry information in preference to the above space-group names. 
They are only intended as comments. 
;
_shelx_estimated_absorpt_t_min 0.884
_shelx_estimated_absorpt_t_max 0.959

loop_
_space_group_symop_operation_xyz
'x, y, z'
'-x, y+1/2, -z+1/2'
'-x, -y, -z'
'x, -y-1/2, z-1/2'

loop_
_atom_site_label
_atom_site_type_symbol
_atom_site_fract_x
_atom_site_fract_y
_atom_site_fract_z
_atom_site_U_iso_or_equiv
_atom_site_adp_type
_atom_site_occupancy
_atom_site_site_symmetry_order
_atom_site_calc_flag
_atom_site_refinement_flags_posn
_atom_site_refinement_flags_adp
Ru1 Ru 0.30425(2) 0.62288(2) 0.53247(2) 0.01795(7) Uani 1 1 d . .
N1 N 0.30386(19) 0.70057(10) 0.5573(2) 0.0184(5) Uani 1 1 d . .
C2 C 0.3517(2) 0.72026(12) 0.6412(3) 0.0206(6) Uani 1 1 d . .
C3 C 0.3544(3) 0.77405(12) 0.6579(3) 0.0261(7) Uani 1 1 d . .
H3 H 0.388113 0.788141 0.716497 0.031 Uiso 1 1 calc R U
C4 C 0.3067(3) 0.80673(12) 0.5872(3) 0.0260(7) Uani 1 1 d . .
H4 H 0.307543 0.843509 0.598004 0.031 Uiso 1 1 calc R U
C5 C 0.2577(3) 0.78634(12) 0.5006(3) 0.0250(7) Uani 1 1 d . .
H5 H 0.225099 0.808700 0.452236 0.030 Uiso 1 1 calc R U
C6 C 0.2579(2) 0.73235(12) 0.4871(3) 0.0201(6) Uani 1 1 d . .
C11 C 0.3941(2) 0.67862(12) 0.7047(3) 0.0202(6) Uani 1 1 d . .
N12 N 0.3821(2) 0.62826(10) 0.6697(2) 0.0206(5) Uani 1 1 d . .
N13 N 0.4217(2) 0.59405(10) 0.7350(2) 0.0233(6) Uani 1 1 d . .
C14 C 0.5030(3) 0.60265(14) 0.9007(3) 0.0286(7) Uani 1 1 d . .
H14 H 0.509693 0.565871 0.909148 0.034 Uiso 1 1 calc R U
C15 C 0.5372(3) 0.63638(16) 0.9738(3) 0.0327(8) Uani 1 1 d . .
H15 H 0.568433 0.623148 1.034608 0.039 Uiso 1 1 calc R U
C16 C 0.5268(3) 0.69129(15) 0.9603(3) 0.0304(8) Uani 1 1 d . .
H16 H 0.551960 0.714395 1.011803 0.037 Uiso 1 1 calc R U
C17 C 0.4814(3) 0.71110(13) 0.8751(3) 0.0250(7) Uani 1 1 d . .
H17 H 0.474650 0.747855 0.866206 0.030 Uiso 1 1 calc R U
N18 N 0.4585(2) 0.62342(10) 0.8145(2) 0.0221(6) Uani 1 1 d . .
C19 C 0.4440(2) 0.67602(12) 0.7993(3) 0.0219(6) Uani 1 1 d . .
C21 C 0.2120(2) 0.70200(12) 0.4036(2) 0.0203(6) Uani 1 1 d . .
N22 N 0.2222(2) 0.64873(10) 0.4094(2) 0.0220(6) Uani 1 1 d . .
N23 N 0.1756(2) 0.62459(10) 0.3339(2) 0.0236(6) Uani 1 1 d . .
C24 C 0.0749(3) 0.65461(14) 0.1908(3) 0.0300(8) Uani 1 1 d . .
H24 H 0.061089 0.620069 0.167467 0.036 Uiso 1 1 calc R U
C25 C 0.0371(3) 0.69693(15) 0.1406(3) 0.0345(9) Uani 1 1 d . .
H25 H -0.005388 0.692143 0.082004 0.041 Uiso 1 1 calc R U
C26 C 0.0606(3) 0.74843(14) 0.1749(3) 0.0315(8) Uani 1 1 d . .
H26 H 0.036025 0.777619 0.136853 0.038 Uiso 1 1 calc R U
C27 C 0.1175(3) 0.75667(13) 0.2611(3) 0.0267(7) Uani 1 1 d . .
H27 H 0.131823 0.791176 0.284300 0.032 Uiso 1 1 calc R U
N28 N 0.1336(2) 0.66345(11) 0.2761(2) 0.0231(6) Uani 1 1 d . .
C29 C 0.1548(3) 0.71282(12) 0.3153(3) 0.0224(6) Uani 1 1 d . .
N31 N 0.3075(2) 0.54574(10) 0.5014(2) 0.0183(5) Uani 1 1 d . .
C32 C 0.2341(2) 0.51468(12) 0.5367(2) 0.0194(6) Uani 1 1 d . .
C33 C 0.2348(3) 0.46105(12) 0.5164(3) 0.0216(6) Uani 1 1 d . .
H33 H 0.184120 0.438940 0.542187 0.026 Uiso 1 1 calc R U
C34 C 0.3109(3) 0.44060(12) 0.4578(3) 0.0221(6) Uani 1 1 d . .
H34 H 0.313397 0.404046 0.444712 0.027 Uiso 1 1 calc R U
C35 C 0.3837(3) 0.47345(12) 0.4180(2) 0.0217(6) Uani 1 1 d . .
H35 H 0.434630 0.459809 0.375981 0.026 Uiso 1 1 calc R U
C36 C 0.3803(2) 0.52667(12) 0.4412(2) 0.0197(6) Uani 1 1 d . .
C41 C 0.1598(2) 0.54468(11) 0.5903(2) 0.0197(6) Uani 1 1 d . .
N42 N 0.1766(2) 0.59739(10) 0.6013(2) 0.0202(5) Uani 1 1 d . .
N43 N 0.1022(2) 0.62168(10) 0.6442(2) 0.0220(6) Uani 1 1 d . .
C44 C -0.0584(3) 0.59312(13) 0.7011(3) 0.0251(7) Uani 1 1 d . .
H44 H -0.078340 0.627523 0.719316 0.030 Uiso 1 1 calc R U
C45 C -0.1196(3) 0.55164(13) 0.7141(3) 0.0261(7) Uani 1 1 d . .
H45 H -0.183198 0.556794 0.743399 0.031 Uiso 1 1 calc R U
C46 C -0.0901(3) 0.50042(13) 0.6845(3) 0.0254(7) Uani 1 1 d . .
H46 H -0.134196 0.471821 0.694503 0.031 Uiso 1 1 calc R U
C47 C 0.0001(3) 0.49184(12) 0.6421(3) 0.0232(7) Uani 1 1 d . .
H47 H 0.018988 0.457662 0.621292 0.028 Uiso 1 1 calc R U
N48 N 0.0337(2) 0.58358(10) 0.6607(2) 0.0211(5) Uani 1 1 d . .
C49 C 0.0654(3) 0.53471(12) 0.6295(2) 0.0206(6) Uani 1 1 d . .
C51 C 0.4464(2) 0.56836(11) 0.4082(2) 0.0191(6) Uani 1 1 d . .
N52 N 0.4280(2) 0.61765(10) 0.4447(2) 0.0197(5) Uani 1 1 d . .
N53 N 0.4919(2) 0.65229(10) 0.4100(2) 0.0230(6) Uani 1 1 d . .
C54 C 0.6323(3) 0.64599(13) 0.2998(3) 0.0295(8) Uani 1 1 d . .
H54 H 0.647034 0.682240 0.305994 0.035 Uiso 1 1 calc R U
C55 C 0.6887(3) 0.61391(15) 0.2409(3) 0.0325(8) Uani 1 1 d . .
H55 H 0.744675 0.627626 0.206300 0.039 Uiso 1 1 calc R U
C56 C 0.6642(3) 0.56007(15) 0.2313(3) 0.0301(8) Uani 1 1 d . .
H56 H 0.703205 0.538353 0.188548 0.036 Uiso 1 1 calc R U
C57 C 0.5863(3) 0.53888(13) 0.2816(3) 0.0249(7) Uani 1 1 d . .
H57 H 0.570666 0.502759 0.274787 0.030 Uiso 1 1 calc R U
N58 N 0.5537(2) 0.62428(10) 0.3497(2) 0.0222(6) Uani 1 1 d . .
C59 C 0.5284(3) 0.57213(12) 0.3449(2) 0.0213(6) Uani 1 1 d . .
P1 P 0.70825(8) 0.78479(4) 0.16708(8) 0.0293(2) Uani 1 1 d . .
F1 F 0.7455(2) 0.72857(9) 0.1307(2) 0.0497(7) Uani 1 1 d . .
F2 F 0.59650(18) 0.76390(12) 0.1614(2) 0.0546(7) Uani 1 1 d . .
F3 F 0.7138(2) 0.76643(10) 0.28441(19) 0.0496(7) Uani 1 1 d . .
F4 F 0.6715(3) 0.84056(10) 0.2046(2) 0.0662(9) Uani 1 1 d . .
F5 F 0.7019(3) 0.80280(12) 0.0508(2) 0.0634(9) Uani 1 1 d . .
F6 F 0.8211(2) 0.80338(14) 0.1754(3) 0.0791(11) Uani 1 1 d . .
P2 P 0.32433(8) 0.52878(4) 0.10172(7) 0.0290(2) Uani 1 1 d . .
F11 F 0.30745(18) 0.57066(9) 0.01128(18) 0.0398(6) Uani 1 1 d . .
F12 F 0.3068(2) 0.48268(10) 0.0213(2) 0.0581(8) Uani 1 1 d . .
F13 F 0.44017(19) 0.52706(11) 0.0815(2) 0.0495(7) Uani 1 1 d . .
F14 F 0.3408(2) 0.48643(11) 0.1915(2) 0.0524(7) Uani 1 1 d . .
F15 F 0.3428(3) 0.57490(12) 0.1821(2) 0.0752(11) Uani 1 1 d . .
F16 F 0.2084(2) 0.53052(16) 0.1232(2) 0.0792(12) Uani 1 1 d . .
N61 N 0.0645(3) 0.86053(15) 0.4083(3) 0.0458(9) Uani 1 1 d . .
C61 C 0.0777(3) 0.90420(19) 0.4090(3) 0.0391(10) Uani 1 1 d . .
C62 C 0.0915(5) 0.96053(19) 0.4090(5) 0.0687(17) Uani 1 1 d . .
H62A H 0.094256 0.973339 0.479959 0.089 Uiso 1 1 calc R U
H62B H 0.035530 0.977139 0.371955 0.089 Uiso 1 1 calc R U
H62C H 0.153986 0.969175 0.375169 0.089 Uiso 1 1 calc R U
N71 N -0.0446(3) 0.63316(14) 0.4446(3) 0.0457(9) Uani 1 1 d . .
C71 C -0.0691(3) 0.67476(16) 0.4325(3) 0.0336(8) Uani 1 1 d . .
C72 C -0.0991(4) 0.72900(19) 0.4186(4) 0.0528(13) Uani 1 1 d . .
H72A H -0.138663 0.740179 0.477073 0.069 Uiso 1 1 calc R U
H72B H -0.139313 0.732296 0.355166 0.069 Uiso 1 1 calc R U
H72C H -0.039609 0.751109 0.414015 0.069 Uiso 1 1 calc R U
N81 N -0.1087(3) 0.58530(16) 0.0864(3) 0.0510(10) Uani 1 1 d . .
C81 C -0.1509(3) 0.60652(17) 0.0207(4) 0.0386(10) Uani 1 1 d . .
C82 C -0.2043(3) 0.63431(18) -0.0608(4) 0.0447(10) Uani 1 1 d . .
H82A H -0.242472 0.663119 -0.031301 0.058 Uiso 1 1 calc R U
H82B H -0.249910 0.610160 -0.096649 0.058 Uiso 1 1 calc R U
H82C H -0.156394 0.648374 -0.109546 0.058 Uiso 1 1 calc R U

loop_
_atom_site_aniso_label
_atom_site_aniso_U_11
_atom_site_aniso_U_22
_atom_site_aniso_U_33
_atom_site_aniso_U_23
_atom_site_aniso_U_13
_atom_site_aniso_U_12
Ru1 0.02061(13) 0.01021(11) 0.02308(13) -0.00141(9) 0.00170(9) -0.00050(9)
N1 0.0175(13) 0.0120(11) 0.0258(13) -0.0022(10) 0.0041(10) -0.0004(9)
C2 0.0193(16) 0.0160(14) 0.0266(16) -0.0016(12) 0.0017(12) -0.0001(11)
C3 0.0285(18) 0.0161(14) 0.0338(18) -0.0050(13) 0.0018(14) -0.0033(13)
C4 0.0297(19) 0.0113(13) 0.0370(19) -0.0029(13) 0.0018(15) -0.0020(12)
C5 0.0255(18) 0.0139(13) 0.0355(19) 0.0011(13) -0.0011(14) 0.0026(12)
C6 0.0184(15) 0.0145(13) 0.0276(16) 0.0007(12) 0.0042(12) 0.0004(11)
C11 0.0175(15) 0.0173(14) 0.0258(16) -0.0038(12) 0.0042(12) -0.0035(11)
N12 0.0250(14) 0.0136(12) 0.0234(13) -0.0015(10) 0.0045(11) 0.0007(10)
N13 0.0287(16) 0.0172(12) 0.0237(14) -0.0030(10) -0.0016(11) -0.0011(11)
C14 0.034(2) 0.0255(17) 0.0266(17) 0.0020(14) -0.0006(15) 0.0014(14)
C15 0.034(2) 0.038(2) 0.0258(17) 0.0016(15) -0.0019(15) 0.0000(16)
C16 0.030(2) 0.037(2) 0.0246(17) -0.0094(15) 0.0004(14) -0.0077(15)
C17 0.0264(18) 0.0211(15) 0.0274(17) -0.0060(13) 0.0034(13) -0.0042(13)
N18 0.0235(14) 0.0200(13) 0.0227(13) -0.0020(10) 0.0007(11) -0.0030(11)
C19 0.0212(16) 0.0185(14) 0.0261(16) -0.0014(12) 0.0046(13) -0.0016(12)
C21 0.0226(16) 0.0144(13) 0.0242(15) -0.0004(11) 0.0036(12) 0.0005(11)
N22 0.0242(15) 0.0159(12) 0.0259(14) 0.0000(10) 0.0029(11) -0.0013(10)
N23 0.0285(16) 0.0191(13) 0.0231(13) 0.0004(11) -0.0015(11) 0.0005(11)
C24 0.037(2) 0.0237(16) 0.0288(18) -0.0018(14) -0.0059(15) -0.0063(15)
C25 0.042(2) 0.0324(19) 0.0280(18) 0.0009(15) -0.0094(16) -0.0045(17)
C26 0.041(2) 0.0244(17) 0.0288(18) 0.0045(14) -0.0029(16) 0.0006(15)
C27 0.0314(19) 0.0194(15) 0.0293(18) 0.0023(13) 0.0017(14) 0.0005(13)
N28 0.0274(15) 0.0194(13) 0.0224(13) 0.0001(10) 0.0001(11) -0.0015(11)
C29 0.0239(17) 0.0201(15) 0.0232(16) -0.0008(12) 0.0044(13) -0.0014(12)
N31 0.0234(14) 0.0118(11) 0.0197(12) -0.0022(9) -0.0010(10) 0.0013(10)
C32 0.0228(16) 0.0142(13) 0.0209(15) 0.0011(11) -0.0017(12) 0.0014(11)
C33 0.0254(17) 0.0141(13) 0.0251(16) 0.0006(12) -0.0020(13) -0.0021(12)
C34 0.0276(18) 0.0138(13) 0.0247(16) -0.0030(12) -0.0018(13) 0.0000(12)
C35 0.0242(17) 0.0191(14) 0.0218(15) -0.0016(12) -0.0006(12) 0.0020(12)
C36 0.0206(16) 0.0177(14) 0.0208(14) 0.0007(11) -0.0022(12) -0.0007(12)
C41 0.0236(16) 0.0107(12) 0.0249(15) -0.0002(11) -0.0010(12) -0.0003(11)
N42 0.0249(14) 0.0118(11) 0.0239(13) -0.0017(10) 0.0022(11) -0.0001(10)
N43 0.0233(14) 0.0159(12) 0.0270(14) 0.0005(10) 0.0025(11) -0.0021(10)
C44 0.0277(18) 0.0193(15) 0.0284(17) -0.0038(13) 0.0030(14) 0.0011(13)
C45 0.0264(18) 0.0245(16) 0.0276(17) -0.0016(13) 0.0036(14) -0.0045(13)
C46 0.0272(18) 0.0206(15) 0.0286(17) -0.0006(13) 0.0034(14) -0.0060(13)
C47 0.0271(18) 0.0170(14) 0.0256(16) -0.0003(12) 0.0016(13) -0.0051(12)
N48 0.0251(15) 0.0143(12) 0.0239(14) -0.0006(10) 0.0028(11) 0.0003(10)
C49 0.0270(17) 0.0132(13) 0.0216(15) -0.0006(11) -0.0003(12) -0.0017(12)
C51 0.0241(16) 0.0114(12) 0.0216(15) -0.0011(11) -0.0011(12) 0.0013(11)
N52 0.0222(14) 0.0144(12) 0.0225(13) -0.0004(10) 0.0001(10) -0.0005(10)
N53 0.0243(15) 0.0154(12) 0.0295(15) -0.0002(10) 0.0058(12) -0.0002(10)
C54 0.033(2) 0.0189(15) 0.037(2) 0.0042(14) 0.0099(16) -0.0028(14)
C55 0.032(2) 0.0311(19) 0.034(2) 0.0045(15) 0.0094(16) -0.0020(15)
C56 0.0273(19) 0.0307(18) 0.0327(19) -0.0011(15) 0.0076(15) 0.0055(15)
C57 0.0294(19) 0.0207(15) 0.0245(16) -0.0026(13) 0.0001(13) 0.0023(13)
N58 0.0226(14) 0.0163(12) 0.0277(14) 0.0015(11) 0.0053(11) 0.0009(10)
C59 0.0249(17) 0.0161(14) 0.0226(15) 0.0021(12) -0.0029(13) -0.0017(12)
P1 0.0333(5) 0.0220(4) 0.0326(5) 0.0011(4) 0.0006(4) -0.0030(4)
F1 0.0508(16) 0.0268(12) 0.0721(19) -0.0012(12) 0.0177(14) 0.0071(11)
F2 0.0284(13) 0.085(2) 0.0500(16) -0.0285(15) -0.0004(11) -0.0019(13)
F3 0.0579(17) 0.0522(16) 0.0382(14) 0.0112(12) -0.0112(12) -0.0077(13)
F4 0.126(3) 0.0240(12) 0.0497(17) 0.0021(11) 0.0263(17) 0.0116(15)
F5 0.100(2) 0.0556(17) 0.0351(14) 0.0093(13) 0.0151(14) 0.0291(16)
F6 0.054(2) 0.087(2) 0.097(3) -0.019(2) 0.0141(17) -0.0473(18)
P2 0.0334(5) 0.0278(5) 0.0258(5) 0.0034(4) 0.0006(4) 0.0029(4)
F11 0.0486(15) 0.0334(12) 0.0372(13) 0.0082(10) -0.0058(11) 0.0017(10)
F12 0.090(2) 0.0285(13) 0.0550(17) -0.0056(12) -0.0195(15) -0.0082(13)
F13 0.0340(14) 0.0595(17) 0.0549(16) 0.0179(13) 0.0006(11) -0.0014(12)
F14 0.0515(17) 0.0626(18) 0.0430(15) 0.0299(13) 0.0007(12) 0.0005(13)
F15 0.123(3) 0.0544(18) 0.0471(17) -0.0205(14) -0.0344(18) 0.0382(18)
F16 0.0361(16) 0.153(4) 0.0488(17) 0.042(2) 0.0120(13) 0.0191(18)
N61 0.058(3) 0.044(2) 0.0357(19) -0.0004(16) -0.0043(17) 0.0180(18)
C61 0.041(2) 0.050(3) 0.0261(19) 0.0057(18) -0.0071(17) 0.012(2)
C62 0.092(5) 0.043(3) 0.069(4) 0.006(3) -0.040(3) -0.013(3)
N71 0.049(2) 0.0318(18) 0.057(2) -0.0082(17) 0.0145(18) -0.0020(16)
C71 0.028(2) 0.034(2) 0.039(2) -0.0056(16) 0.0019(16) -0.0026(16)
C72 0.044(3) 0.047(3) 0.067(3) 0.019(2) 0.009(2) 0.013(2)
N81 0.052(3) 0.047(2) 0.054(2) -0.0022(19) -0.001(2) -0.0065(19)
C81 0.033(2) 0.036(2) 0.047(2) -0.0135(19) 0.0105(19) -0.0086(17)
C82 0.042(3) 0.044(2) 0.048(3) -0.002(2) 0.006(2) -0.001(2)

loop_
_atom_type_symbol
_atom_type_description
_atom_type_scat_dispersion_real
_atom_type_scat_dispersion_imag
_atom_type_scat_source
C C 0.0033 0.0016 'International Tables Vol C Tables 4.2.6.8 and 6.1.1.4'
H H 0.0000 0.0000 'International Tables Vol C Tables 4.2.6.8 and 6.1.1.4'
N N 0.0061 0.0033 'International Tables Vol C Tables 4.2.6.8 and 6.1.1.4'
F F 0.0171 0.0103 'International Tables Vol C Tables 4.2.6.8 and 6.1.1.4'
P P 0.1023 0.0942 'International Tables Vol C Tables 4.2.6.8 and 6.1.1.4'
Ru Ru -1.2594 0.8363 'International Tables Vol C Tables 4.2.6.8 and 6.1.1.4'

loop_
_geom_angle_atom_site_label_1
_geom_angle_atom_site_label_2
_geom_angle_atom_site_label_3
_geom_angle
N1 Ru1 N31 177.37(11)
N1 Ru1 N22 78.65(11)
N31 Ru1 N22 99.94(10)
N1 Ru1 N52 99.19(10)
N31 Ru1 N52 78.56(11)
N22 Ru1 N52 90.68(11)
N1 Ru1 N42 103.75(10)
N31 Ru1 N42 78.42(10)
N22 Ru1 N42 90.33(11)
N52 Ru1 N42 156.78(10)
N1 Ru1 N12 78.30(10)
N31 Ru1 N12 103.18(10)
N22 Ru1 N12 156.85(10)
N52 Ru1 N12 95.06(11)
N42 Ru1 N12 93.07(11)
C2 N1 C6 121.4(3)
C2 N1 Ru1 119.6(2)
C6 N1 Ru1 118.9(2)
N1 C2 C3 120.2(3)
N1 C2 C11 111.1(3)
C3 C2 C11 128.7(3)
C4 C3 C2 118.7(3)
C3 C4 C5 120.9(3)
C6 C5 C4 118.1(3)
N1 C6 C5 120.6(3)
N1 C6 C21 111.2(3)
C5 C6 C21 128.2(3)
N12 C11 C19 107.5(3)
N12 C11 C2 117.0(3)
C19 C11 C2 135.5(3)
N13 N12 C11 111.3(3)
N13 N12 Ru1 134.8(2)
C11 N12 Ru1 113.9(2)
N12 N13 N18 105.0(2)
C15 C14 N18 117.7(3)
C14 C15 C16 120.6(3)
C17 C16 C15 120.8(3)
C16 C17 C19 118.8(3)
N13 N18 C14 123.7(3)
N13 N18 C19 112.5(3)
C14 N18 C19 123.8(3)
N18 C19 C11 103.8(3)
N18 C19 C17 118.2(3)
C11 C19 C17 138.0(3)
N22 C21 C29 107.1(3)
N22 C21 C6 116.5(3)
C29 C21 C6 136.3(3)
N23 N22 C21 112.4(3)
N23 N22 Ru1 132.9(2)
C21 N22 Ru1 114.7(2)
N22 N23 N28 104.9(2)
C25 C24 N28 117.6(3)
C24 C25 C26 120.5(3)
C27 C26 C25 121.2(3)
C26 C27 C29 118.5(3)
N23 N28 C24 123.6(3)
N23 N28 C29 112.4(3)
C24 N28 C29 124.0(3)
N28 C29 C21 103.1(3)
N28 C29 C27 118.1(3)
C21 C29 C27 138.8(3)
C32 N31 C36 121.6(3)
C32 N31 Ru1 119.2(2)
C36 N31 Ru1 119.2(2)
N31 C32 C33 120.3(3)
N31 C32 C41 111.5(3)
C33 C32 C41 128.2(3)
C34 C33 C32 118.7(3)
C33 C34 C35 120.4(3)
C36 C35 C34 118.7(3)
N31 C36 C35 120.2(3)
N31 C36 C51 111.0(3)
C35 C36 C51 128.8(3)
N42 C41 C49 106.7(3)
N42 C41 C32 117.2(3)
C49 C41 C32 135.8(3)
N43 N42 C41 112.7(3)
N43 N42 Ru1 133.2(2)
C41 N42 Ru1 113.6(2)
N42 N43 N48 104.5(2)
C45 C44 N48 117.5(3)
C44 C45 C46 120.9(3)
C47 C46 C45 120.9(3)
C46 C47 C49 118.8(3)
N43 N48 C44 123.3(3)
N43 N48 C49 112.8(3)
C44 N48 C49 123.9(3)
N48 C49 C41 103.3(3)
N48 C49 C47 118.0(3)
C41 C49 C47 138.7(3)
N52 C51 C59 107.0(3)
N52 C51 C36 117.0(3)
C59 C51 C36 136.0(3)
N53 N52 C51 112.0(3)
N53 N52 Ru1 133.7(2)
C51 N52 Ru1 114.2(2)
N52 N53 N58 104.7(2)
C55 C54 N58 117.8(3)
C54 C55 C56 120.2(3)
C57 C56 C55 121.5(3)
C56 C57 C59 118.4(3)
N53 N58 C54 123.2(3)
N53 N58 C59 112.6(3)
C54 N58 C59 124.3(3)
N58 C59 C51 103.7(3)
N58 C59 C57 117.8(3)
C51 C59 C57 138.4(3)
F5 P1 F6 90.58(19)
F5 P1 F4 91.34(15)
F6 P1 F4 90.70(19)
F5 P1 F2 91.24(17)
F6 P1 F2 177.5(2)
F4 P1 F2 90.99(18)
F5 P1 F1 89.31(15)
F6 P1 F1 89.19(17)
F4 P1 F1 179.34(17)
F2 P1 F1 89.10(15)
F5 P1 F3 179.57(19)
F6 P1 F3 89.85(17)
F4 P1 F3 88.69(15)
F2 P1 F3 88.33(15)
F1 P1 F3 90.66(15)
F13 P2 F16 179.39(17)
F13 P2 F12 90.09(17)
F16 P2 F12 90.3(2)
F13 P2 F15 89.43(18)
F16 P2 F15 90.1(2)
F12 P2 F15 179.5(2)
F13 P2 F11 91.17(14)
F16 P2 F11 89.29(15)
F12 P2 F11 89.65(14)
F15 P2 F11 90.39(15)
F13 P2 F14 88.95(14)
F16 P2 F14 90.60(16)
F12 P2 F14 89.80(16)
F15 P2 F14 90.16(16)
F11 P2 F14 179.43(16)
N61 C61 C62 178.2(5)
N71 C71 C72 178.8(5)
N81 C81 C82 178.8(5)

loop_
_geom_bond_atom_site_label_1
_geom_bond_atom_site_label_2
_geom_bond_distance
Ru1 N1 2.011(2)
Ru1 N31 2.013(2)
Ru1 N22 2.035(3)
Ru1 N52 2.038(3)
Ru1 N42 2.055(3)
Ru1 N12 2.055(3)
N1 C2 1.353(4)
N1 C6 1.360(4)
C2 C3 1.392(4)
C2 C11 1.455(4)
C3 C4 1.388(5)
C4 C5 1.394(5)
C5 C6 1.391(4)
C6 C21 1.461(5)
C11 N12 1.373(4)
C11 C19 1.391(5)
N12 N13 1.323(4)
N13 N18 1.362(4)
C14 C15 1.357(5)
C14 N18 1.368(4)
C15 C16 1.420(5)
C16 C17 1.353(5)
C17 C19 1.417(4)
N18 C19 1.371(4)
C21 N22 1.370(4)
C21 C29 1.396(5)
N22 N23 1.308(4)
N23 N28 1.360(4)
C24 C25 1.356(5)
C24 N28 1.367(4)
C25 C26 1.422(5)
C26 C27 1.361(5)
C27 C29 1.410(5)
N28 C29 1.387(4)
N31 C32 1.352(4)
N31 C36 1.355(4)
C32 C33 1.395(4)
C32 C41 1.448(4)
C33 C34 1.389(5)
C34 C35 1.395(5)
C35 C36 1.394(4)
C36 C51 1.457(4)
C41 N42 1.372(4)
C41 C49 1.397(5)
N42 N43 1.308(4)
N43 N48 1.359(4)
C44 C45 1.353(5)
C44 N48 1.374(4)
C45 C46 1.423(5)
C46 C47 1.358(5)
C47 C49 1.414(4)
N48 C49 1.383(4)
C51 N52 1.370(4)
C51 C59 1.391(5)
N52 N53 1.318(4)
N53 N58 1.357(4)
C54 C55 1.363(5)
C54 N58 1.366(4)
C55 C56 1.419(5)
C56 C57 1.358(5)
C57 C59 1.424(5)
N58 C59 1.376(4)
P1 F5 1.584(3)
P1 F6 1.587(3)
P1 F4 1.588(3)
P1 F2 1.590(3)
P1 F1 1.596(3)
P1 F3 1.599(3)
P2 F13 1.581(3)
P2 F16 1.586(3)
P2 F12 1.590(3)
P2 F15 1.592(3)
P2 F11 1.604(2)
P2 F14 1.605(2)
N61 C61 1.129(6)
C61 C62 1.451(7)
N71 C71 1.122(5)
C71 C72 1.453(6)
N81 C81 1.151(6)
C81 C82 1.453(7)

loop_
_geom_hbond_atom_site_label_D
_geom_hbond_atom_site_label_H
_geom_hbond_atom_site_label_A
_geom_hbond_distance_DH
_geom_hbond_distance_HA
_geom_hbond_distance_DA
_geom_hbond_angle_DHA
_geom_hbond_site_symmetry_A
C5 H5 N61 0.95 2.58 3.407(5) 145.6 .
C14 H14 F13 0.95 2.47 3.407(5) 168.9 3_666
C17 H17 N53 0.95 2.62 3.522(4) 158.0 4_576
C27 H27 N61 0.95 2.57 3.358(5) 140.1 .
C33 H33 N71 0.95 2.63 3.550(5) 162.4 3_566
C44 H44 F6 0.95 2.29 3.112(4) 145.0 4_476
C45 H45 F14 0.95 2.54 3.376(4) 146.3 3_566
C47 H47 N71 0.95 2.50 3.443(5) 171.9 3_566
C54 H54 F3 0.95 2.35 3.273(4) 164.1 .
C57 H57 N13 0.95 2.48 3.404(4) 164.8 3_666
C62 H62A F16 0.98 2.39 3.179(6) 137.2 4_576
C72 H72B F3 0.98 2.33 3.173(6) 144.3 1_455
